data_1515140
loop_
_publ_author_name
'Gilroy, Joe B.'
'Russell, Andrew D.'
'Stonor, Andrew J.'
'Chabanne, Laurent'
'Baljak, Sladjana'
'Haddow, Mairi F.'
'Manners, Ian'

_publ_section_title
;
 An iron-cyclopentadienyl bond cleavage mechanism for the thermal
 ring-opening polymerization of dicarba[2]ferrocenophanes
;
_journal_issue 3
_journal_name_full 'Chemical Science'
_journal_page_first 830
_journal_paper_doi 10.1039/c1sc00566a
_journal_volume 3
_journal_year 2012
_chemical_formula_moiety 'C12 H8 D4 Fe'
_chemical_formula_sum 'C12 H8 D4 Fe'
_chemical_formula_weight 216.0982
_chemical_name_systematic ?
_space_group_IT_number 61
_symmetry_cell_setting orthorhombic
_symmetry_space_group_name_Hall '-P 2ac 2ab'
_symmetry_space_group_name_H-M 'P b c a'
_atom_sites_solution_hydrogens geom
_atom_sites_solution_primary direct
_atom_sites_solution_secondary difmap
_audit_creation_method SHELXL-97
_cell_angle_alpha 90.00
_cell_angle_beta 90.00
_cell_angle_gamma 90.00
_cell_formula_units_Z 8
_cell_length_a 7.3925(3)
_cell_length_b 12.3693(6)
_cell_length_c 19.4209(9)
_cell_measurement_reflns_used 6439
_cell_measurement_temperature 100(2)
_cell_measurement_theta_max 27.56
_cell_measurement_theta_min 3.29
_cell_volume 1775.85(14)
_computing_cell_refinement 'Bruker Apex II'
_computing_data_collection 'Bruker Apex II'
_computing_data_reduction 'Bruker SAINT'
_computing_molecular_graphics 'Bruker ShelXTL'
_computing_publication_material 'Bruker ShelXTL'
_computing_structure_refinement 'SHELXL-97 (Sheldrick, 2008)'
_computing_structure_solution 'SHELXS-97 (Sheldrick, 2008)'
_diffrn_ambient_temperature 100(2)
_diffrn_measured_fraction_theta_full 1.000
_diffrn_measured_fraction_theta_max 1.000
_diffrn_measurement_device_type 'Bruker Apex II kappa CCD area detector'
_diffrn_measurement_method 'phi and omega scans'
_diffrn_radiation_monochromator graphite
_diffrn_radiation_source 'fine-focus sealed tube'
_diffrn_radiation_type MoK\a
_diffrn_radiation_wavelength 0.71073
_diffrn_reflns_av_R_equivalents 0.0250
_diffrn_reflns_av_sigmaI/netI 0.0130
_diffrn_reflns_limit_h_max 9
_diffrn_reflns_limit_h_min -9
_diffrn_reflns_limit_k_max 14
_diffrn_reflns_limit_k_min -16
_diffrn_reflns_limit_l_max 23
_diffrn_reflns_limit_l_min -25
_diffrn_reflns_number 17837
_diffrn_reflns_theta_full 27.56
_diffrn_reflns_theta_max 27.56
_diffrn_reflns_theta_min 2.10
_exptl_absorpt_coefficient_mu 1.638
_exptl_absorpt_correction_T_max 0.4305
_exptl_absorpt_correction_T_min 0.3831
_exptl_absorpt_correction_type multi-scan
_exptl_absorpt_process_details 'SADABS V2008/1'
_exptl_crystal_colour orange
_exptl_crystal_density_diffrn 1.616
_exptl_crystal_density_method 'not measured'
_exptl_crystal_description block
_exptl_crystal_F_000 880
_exptl_crystal_size_max 0.16
_exptl_crystal_size_mid 0.13
_exptl_crystal_size_min 0.08
_refine_diff_density_max 0.320
_refine_diff_density_min -0.328
_refine_diff_density_rms 0.052
_refine_ls_extinction_method none
_refine_ls_goodness_of_fit_ref 1.033
_refine_ls_hydrogen_treatment constr
_refine_ls_matrix_type full
_refine_ls_number_parameters 118
_refine_ls_number_reflns 2048
_refine_ls_number_restraints 0
_refine_ls_restrained_S_all 1.033
_refine_ls_R_factor_all 0.0281
_refine_ls_R_factor_gt 0.0222
_refine_ls_shift/su_max 0.002
_refine_ls_shift/su_mean 0.000
_refine_ls_structure_factor_coef Fsqd
_refine_ls_weighting_details 'calc w=1/[\s^2^(Fo^2^)+(0.0271P)^2^+1.2275P] where P=(Fo^2^+2Fc^2^)/3'
_refine_ls_weighting_scheme calc
_refine_ls_wR_factor_gt 0.0554
_refine_ls_wR_factor_ref 0.0591
_reflns_number_gt 1759
_reflns_number_total 2048
_reflns_threshold_expression >2sigma(I)
_cod_data_source_file c1sc00566a.txt
_cod_data_source_block d4_17
_cod_original_sg_symbol_Hall '-P 2ab 2ac'
_cod_original_sg_symbol_H-M Pbca
_cod_database_code 1515140

loop_
_symmetry_equiv_pos_as_xyz
'x, y, z'
'-x+1/2, -y, z+1/2'
'-x, y+1/2, -z+1/2'
'x+1/2, -y+1/2, -z'
'-x, -y, -z'
'x-1/2, y, -z-1/2'
'x, -y-1/2, z-1/2'
'-x-1/2, y-1/2, z'

loop_
_atom_site_label
_atom_site_type_symbol
_atom_site_fract_x
_atom_site_fract_y
_atom_site_fract_z
_atom_site_U_iso_or_equiv
_atom_site_adp_type
_atom_site_occupancy
_atom_site_symmetry_multiplicity
_atom_site_calc_flag
_atom_site_refinement_flags
Fe1 Fe 0.99561(2) 0.124399(16) 0.392907(10) 0.01237(8) Uani 1 1 d .
C1 C 1.09816(19) 0.19264(11) 0.30924(7) 0.0157(3) Uani 1 1 d .
C2 C 1.04412(19) 0.08394(12) 0.29300(7) 0.0164(3) Uani 1 1 d .
H2 H 0.9505 0.0629 0.2583 0.020 Uiso 1 1 calc R
C3 C 1.14158(19) 0.01137(12) 0.33655(7) 0.0183(3) Uani 1 1 d .
H3 H 1.1257 -0.0689 0.3385 0.022 Uiso 1 1 calc R
C4 C 1.25939(19) 0.07377(12) 0.37897(7) 0.0177(3) Uani 1 1 d .
H4 H 1.3414 0.0449 0.4156 0.021 Uiso 1 1 calc R
C5 C 1.23538(19) 0.18514(12) 0.36154(7) 0.0166(3) Uani 1 1 d .
H5 H 1.3006 0.2475 0.3830 0.020 Uiso 1 1 calc R
C6 C 0.83912(19) 0.25380(12) 0.40299(7) 0.0167(3) Uani 1 1 d .
C7 C 0.7286(2) 0.16087(13) 0.38960(7) 0.0184(3) Uani 1 1 d .
H7 H 0.6468 0.1508 0.3491 0.022 Uiso 1 1 calc R
C8 C 0.7595(2) 0.08337(13) 0.44351(7) 0.0193(3) Uani 1 1 d .
H8 H 0.7056 0.0093 0.4463 0.023 Uiso 1 1 calc R
C9 C 0.8851(2) 0.12914(12) 0.49113(8) 0.0189(3) Uani 1 1 d .
H9 H 0.9351 0.0929 0.5330 0.023 Uiso 1 1 calc R
C10 C 0.93165(19) 0.23454(12) 0.46678(7) 0.0175(3) Uani 1 1 d .
H10 H 1.0185 0.2853 0.4895 0.021 Uiso 1 1 calc R
C11 C 0.99256(19) 0.29289(12) 0.28882(8) 0.0186(3) Uani 1 1 d .
D11A H 0.9027 0.2738 0.2530 0.022 Uiso 1 1 calc R
D11B H 1.0763 0.3472 0.2692 0.022 Uiso 1 1 calc R
C12 C 0.8940(2) 0.34176(12) 0.35205(8) 0.0205(3) Uani 1 1 d .
D12A H 0.9748 0.3942 0.3753 0.025 Uiso 1 1 calc R
D12B H 0.7849 0.3811 0.3364 0.025 Uiso 1 1 calc R

loop_
_atom_site_aniso_label
_atom_site_aniso_U_11
_atom_site_aniso_U_22
_atom_site_aniso_U_33
_atom_site_aniso_U_23
_atom_site_aniso_U_13
_atom_site_aniso_U_12
Fe1 0.01124(12) 0.01413(12) 0.01173(12) -0.00151(7) 0.00093(7) -0.00021(7)
C1 0.0152(6) 0.0189(7) 0.0130(6) 0.0009(5) 0.0027(5) -0.0013(5)
C2 0.0174(6) 0.0197(7) 0.0122(6) -0.0028(5) 0.0026(5) -0.0005(6)
C3 0.0199(7) 0.0183(7) 0.0166(6) -0.0017(6) 0.0058(6) 0.0021(6)
C4 0.0132(6) 0.0234(8) 0.0165(6) 0.0013(6) 0.0030(5) 0.0037(6)
C5 0.0122(6) 0.0212(7) 0.0163(6) -0.0002(5) 0.0020(5) -0.0019(5)
C6 0.0139(6) 0.0181(7) 0.0182(7) -0.0041(5) 0.0011(5) 0.0032(5)
C7 0.0115(6) 0.0247(7) 0.0190(7) -0.0052(6) 0.0013(5) 0.0009(6)
C8 0.0161(7) 0.0223(7) 0.0195(7) -0.0036(6) 0.0057(6) -0.0023(6)
C9 0.0183(7) 0.0236(7) 0.0149(6) -0.0024(6) 0.0043(5) 0.0017(6)
C10 0.0158(7) 0.0203(7) 0.0163(7) -0.0065(6) 0.0015(5) 0.0012(6)
C11 0.0181(7) 0.0196(7) 0.0182(7) 0.0026(6) -0.0017(5) -0.0011(6)
C12 0.0218(7) 0.0177(7) 0.0221(7) -0.0005(6) -0.0021(6) 0.0022(6)

loop_
_atom_type_symbol
_atom_type_description
_atom_type_scat_dispersion_real
_atom_type_scat_dispersion_imag
_atom_type_scat_source
C C 0.0033 0.0016 'International Tables Vol C Tables 4.2.6.8 and 6.1.1.4'
H H 0.0000 0.0000 'International Tables Vol C Tables 4.2.6.8 and 6.1.1.4'
Fe Fe 0.3463 0.8444 'International Tables Vol C Tables 4.2.6.8 and 6.1.1.4'

loop_
_geom_angle_atom_site_label_1
_geom_angle_atom_site_label_2
_geom_angle_atom_site_label_3
_geom_angle
C1 Fe1 C6 87.73(6)
C1 Fe1 C5 42.13(6)
C6 Fe1 C5 103.97(6)
C1 Fe1 C7 104.59(6)
C6 Fe1 C7 41.89(6)
C5 Fe1 C7 139.72(6)
C1 Fe1 C10 112.45(6)
C6 Fe1 C10 41.82(6)
C5 Fe1 C10 99.65(6)
C7 Fe1 C10 69.31(6)
C1 Fe1 C2 41.91(6)
C6 Fe1 C2 113.27(6)
C5 Fe1 C2 69.47(6)
C7 Fe1 C2 101.32(6)
C10 Fe1 C2 151.39(6)
C1 Fe1 C4 70.16(6)
C6 Fe1 C4 143.86(6)
C5 Fe1 C4 40.95(6)
C7 Fe1 C4 169.44(6)
C10 Fe1 C4 120.98(6)
C2 Fe1 C4 68.55(6)
C1 Fe1 C8 144.85(6)
C6 Fe1 C8 70.05(6)
C5 Fe1 C8 167.51(6)
C7 Fe1 C8 41.12(6)
C10 Fe1 C8 68.45(6)
C2 Fe1 C8 122.80(6)
C4 Fe1 C8 141.74(6)
C1 Fe1 C9 153.11(6)
C6 Fe1 C9 69.95(6)
C5 Fe1 C9 127.75(6)
C7 Fe1 C9 68.86(6)
C10 Fe1 C9 40.67(6)
C2 Fe1 C9 162.20(6)
C4 Fe1 C9 120.03(6)
C8 Fe1 C9 40.32(6)
C1 Fe1 C3 69.88(6)
C6 Fe1 C3 153.82(6)
C5 Fe1 C3 68.63(6)
C7 Fe1 C3 129.73(6)
C10 Fe1 C3 160.54(6)
C2 Fe1 C3 40.62(6)
C4 Fe1 C3 40.25(6)
C8 Fe1 C3 121.60(6)
C9 Fe1 C3 135.02(6)
C2 C1 C5 106.89(12)
C2 C1 C11 124.32(13)
C5 C1 C11 126.85(13)
C2 C1 Fe1 71.05(8)
C5 C1 Fe1 70.33(8)
C11 C1 Fe1 111.43(9)
C3 C2 C1 108.52(12)
C3 C2 Fe1 71.27(8)
C1 C2 Fe1 67.04(7)
C3 C2 H2 125.7
C1 C2 H2 125.7
Fe1 C2 H2 125.7
C4 C3 C2 108.06(13)
C4 C3 Fe1 69.43(8)
C2 C3 Fe1 68.10(8)
C4 C3 H3 125.9
C2 C3 H3 125.9
Fe1 C3 H3 125.9
C3 C4 C5 108.00(12)
C3 C4 Fe1 70.32(8)
C5 C4 Fe1 67.77(8)
C3 C4 H4 126.0
C5 C4 H4 126.0
Fe1 C4 H4 126.0
C4 C5 C1 108.48(12)
C4 C5 Fe1 71.28(8)
C1 C5 Fe1 67.54(8)
C4 C5 H5 125.8
C1 C5 H5 125.8
Fe1 C5 H5 125.8
C7 C6 C10 107.16(13)
C7 C6 C12 127.28(13)
C10 C6 C12 123.46(13)
C7 C6 Fe1 70.59(8)
C10 C6 Fe1 70.94(8)
C12 C6 Fe1 110.87(10)
C6 C7 C8 108.18(13)
C6 C7 Fe1 67.52(8)
C8 C7 Fe1 70.96(8)
C6 C7 H7 125.9
C8 C7 H7 125.9
Fe1 C7 H7 125.9
C9 C8 C7 108.10(13)
C9 C8 Fe1 70.20(8)
C7 C8 Fe1 67.92(8)
C9 C8 H8 125.9
C7 C8 H8 125.9
Fe1 C8 H8 125.9
C8 C9 C10 107.71(13)
C8 C9 Fe1 69.48(8)
C10 C9 Fe1 68.09(8)
C8 C9 H9 126.1
C10 C9 H9 126.1
Fe1 C9 H9 126.1
C9 C10 C6 108.80(13)
C9 C10 Fe1 71.24(8)
C6 C10 Fe1 67.23(8)
C9 C10 H10 125.6
C6 C10 H10 125.6
Fe1 C10 H10 125.6
C1 C11 C12 110.68(12)
C1 C11 D11A 109.5
C12 C11 D11A 109.5
C1 C11 D11B 109.5
C12 C11 D11B 109.5
D11A C11 D11B 108.1
C6 C12 C11 111.13(12)
C6 C12 D12A 109.4
C11 C12 D12A 109.4
C6 C12 D12B 109.4
C11 C12 D12B 109.4
D12A C12 D12B 108.0

loop_
_geom_bond_atom_site_label_1
_geom_bond_atom_site_label_2
_geom_bond_distance
Fe1 C1 1.9817(14)
Fe1 C6 1.9845(14)
Fe1 C5 2.0193(14)
Fe1 C7 2.0257(15)
Fe1 C10 2.0342(14)
Fe1 C2 2.0355(14)
Fe1 C4 2.0659(14)
Fe1 C8 2.0665(14)
Fe1 C9 2.0760(14)
Fe1 C3 2.0777(14)
C1 C2 1.438(2)
C1 C5 1.4384(19)
C1 C11 1.518(2)
C2 C3 1.428(2)
C2 H2 1.0000
C3 C4 1.426(2)
C3 H3 1.0000
C4 C5 1.430(2)
C4 H4 1.0000
C5 H5 1.0000
C6 C7 1.434(2)
C6 C10 1.435(2)
C6 C12 1.526(2)
C7 C8 1.438(2)
C7 H7 1.0000
C8 C9 1.428(2)
C8 H8 1.0000
C9 C10 1.429(2)
C9 H9 1.0000
C10 H10 1.0000
C11 C12 1.550(2)
C11 D11A 0.9900
C11 D11B 0.9900
C12 D12A 0.9900
C12 D12B 0.9900

loop_
_geom_torsion_atom_site_label_1
_geom_torsion_atom_site_label_2
_geom_torsion_atom_site_label_3
_geom_torsion_atom_site_label_4
_geom_torsion
C6 Fe1 C1 C2 -129.50(9)
C5 Fe1 C1 C2 116.68(12)
C7 Fe1 C1 C2 -90.77(9)
C10 Fe1 C1 C2 -164.07(8)
C4 Fe1 C1 C2 79.63(9)
C8 Fe1 C1 C2 -80.01(12)
C9 Fe1 C1 C2 -162.67(12)
C3 Fe1 C1 C2 36.68(8)
C6 Fe1 C1 C5 113.83(9)
C7 Fe1 C1 C5 152.55(8)
C10 Fe1 C1 C5 79.25(9)
C2 Fe1 C1 C5 -116.68(11)
C4 Fe1 C1 C5 -37.05(8)
C8 Fe1 C1 C5 163.31(10)
C9 Fe1 C1 C5 80.65(15)
C3 Fe1 C1 C5 -80.00(9)
C6 Fe1 C1 C11 -9.13(10)
C5 Fe1 C1 C11 -122.95(13)
C7 Fe1 C1 C11 29.59(11)
C10 Fe1 C1 C11 -43.71(11)
C2 Fe1 C1 C11 120.37(13)
C4 Fe1 C1 C11 -160.00(11)
C8 Fe1 C1 C11 40.36(15)
C9 Fe1 C1 C11 -42.31(18)
C3 Fe1 C1 C11 157.04(11)
C5 C1 C2 C3 2.20(15)
C11 C1 C2 C3 -162.86(13)
Fe1 C1 C2 C3 -59.36(10)
C5 C1 C2 Fe1 61.56(9)
C11 C1 C2 Fe1 -103.50(13)
C1 Fe1 C2 C3 120.52(12)
C6 Fe1 C2 C3 177.59(8)
C5 Fe1 C2 C3 80.73(9)
C7 Fe1 C2 C3 -140.17(9)
C10 Fe1 C2 C3 152.50(12)
C4 Fe1 C2 C3 36.73(8)
C8 Fe1 C2 C3 -101.89(10)
C9 Fe1 C2 C3 -85.6(2)
C6 Fe1 C2 C1 57.07(9)
C5 Fe1 C2 C1 -39.79(8)
C7 Fe1 C2 C1 99.31(9)
C10 Fe1 C2 C1 31.98(16)
C4 Fe1 C2 C1 -83.79(9)
C8 Fe1 C2 C1 137.58(9)
C9 Fe1 C2 C1 153.87(17)
C3 Fe1 C2 C1 -120.52(12)
C1 C2 C3 C4 -1.26(15)
Fe1 C2 C3 C4 -58.04(10)
C1 C2 C3 Fe1 56.78(9)
C1 Fe1 C3 C4 82.72(9)
C6 Fe1 C3 C4 115.49(14)
C5 Fe1 C3 C4 37.54(8)
C7 Fe1 C3 C4 175.27(9)
C10 Fe1 C3 C4 -17.9(2)
C2 Fe1 C3 C4 120.51(12)
C8 Fe1 C3 C4 -134.43(9)
C9 Fe1 C3 C4 -85.04(11)
C1 Fe1 C3 C2 -37.79(8)
C6 Fe1 C3 C2 -5.02(17)
C5 Fe1 C3 C2 -82.98(9)
C7 Fe1 C3 C2 54.75(11)
C10 Fe1 C3 C2 -138.41(17)
C4 Fe1 C3 C2 -120.51(12)
C8 Fe1 C3 C2 105.06(9)
C9 Fe1 C3 C2 154.45(9)
C2 C3 C4 C5 -0.19(16)
Fe1 C3 C4 C5 -57.41(10)
C2 C3 C4 Fe1 57.22(10)
C1 Fe1 C4 C3 -81.97(9)
C6 Fe1 C4 C3 -137.52(10)
C5 Fe1 C4 C3 -120.04(12)
C7 Fe1 C4 C3 -20.3(4)
C10 Fe1 C4 C3 173.14(8)
C2 Fe1 C4 C3 -37.06(8)
C8 Fe1 C4 C3 79.16(12)
C9 Fe1 C4 C3 125.58(9)
C1 Fe1 C4 C5 38.07(8)
C6 Fe1 C4 C5 -17.48(14)
C7 Fe1 C4 C5 99.8(3)
C10 Fe1 C4 C5 -66.82(10)
C2 Fe1 C4 C5 82.98(9)
C8 Fe1 C4 C5 -160.80(9)
C9 Fe1 C4 C5 -114.38(9)
C3 Fe1 C4 C5 120.04(12)
C3 C4 C5 C1 1.57(16)
Fe1 C4 C5 C1 -57.42(9)
C3 C4 C5 Fe1 58.98(10)
C2 C1 C5 C4 -2.32(15)
C11 C1 C5 C4 162.25(13)
Fe1 C1 C5 C4 59.71(10)
C2 C1 C5 Fe1 -62.03(9)
C11 C1 C5 Fe1 102.54(14)
C1 Fe1 C5 C4 -120.15(12)
C6 Fe1 C5 C4 169.48(8)
C7 Fe1 C5 C4 -163.78(9)
C10 Fe1 C5 C4 126.93(8)
C2 Fe1 C5 C4 -80.55(9)
C8 Fe1 C5 C4 109.7(3)
C9 Fe1 C5 C4 94.21(10)
C3 Fe1 C5 C4 -36.92(8)
C6 Fe1 C5 C1 -70.37(9)
C7 Fe1 C5 C1 -43.64(12)
C10 Fe1 C5 C1 -112.93(9)
C2 Fe1 C5 C1 39.59(8)
C4 Fe1 C5 C1 120.15(12)
C8 Fe1 C5 C1 -130.2(3)
C9 Fe1 C5 C1 -145.65(8)
C3 Fe1 C5 C1 83.23(9)
C1 Fe1 C6 C7 114.95(9)
C5 Fe1 C6 C7 154.17(8)
C10 Fe1 C6 C7 -116.91(12)
C2 Fe1 C6 C7 80.82(9)
C4 Fe1 C6 C7 165.88(10)
C8 Fe1 C6 C7 -37.29(8)
C9 Fe1 C6 C7 -80.32(9)
C3 Fe1 C6 C7 84.38(15)
C1 Fe1 C6 C10 -128.14(9)
C5 Fe1 C6 C10 -88.91(9)
C7 Fe1 C6 C10 116.91(12)
C2 Fe1 C6 C10 -162.27(8)
C4 Fe1 C6 C10 -77.21(12)
C8 Fe1 C6 C10 79.62(9)
C9 Fe1 C6 C10 36.59(8)
C3 Fe1 C6 C10 -158.71(12)
C1 Fe1 C6 C12 -8.62(10)
C5 Fe1 C6 C12 30.60(11)
C7 Fe1 C6 C12 -123.58(14)
C10 Fe1 C6 C12 119.51(14)
C2 Fe1 C6 C12 -42.76(12)
C4 Fe1 C6 C12 42.31(15)
C8 Fe1 C6 C12 -160.87(12)
C9 Fe1 C6 C12 156.10(12)
C3 Fe1 C6 C12 -39.20(19)
C10 C6 C7 C8 -2.39(16)
C12 C6 C7 C8 161.42(14)
Fe1 C6 C7 C8 59.50(10)
C10 C6 C7 Fe1 -61.90(9)
C12 C6 C7 Fe1 101.91(14)
C1 Fe1 C7 C6 -69.41(9)
C5 Fe1 C7 C6 -40.84(12)
C10 Fe1 C7 C6 39.47(8)
C2 Fe1 C7 C6 -112.35(9)
C4 Fe1 C7 C6 -128.3(3)
C8 Fe1 C7 C6 120.00(12)
C9 Fe1 C7 C6 83.14(9)
C3 Fe1 C7 C6 -145.19(9)
C1 Fe1 C7 C8 170.59(9)
C6 Fe1 C7 C8 -120.00(12)
C5 Fe1 C7 C8 -160.84(9)
C10 Fe1 C7 C8 -80.53(9)
C2 Fe1 C7 C8 127.65(9)
C4 Fe1 C7 C8 111.7(3)
C9 Fe1 C7 C8 -36.86(8)
C3 Fe1 C7 C8 94.81(10)
C6 C7 C8 C9 1.48(16)
Fe1 C7 C8 C9 58.86(10)
C6 C7 C8 Fe1 -57.38(10)
C1 Fe1 C8 C9 -136.11(10)
C6 Fe1 C8 C9 -82.19(9)
C5 Fe1 C8 C9 -19.0(3)
C7 Fe1 C8 C9 -120.15(13)
C10 Fe1 C8 C9 -37.34(9)
C2 Fe1 C8 C9 172.38(8)
C4 Fe1 C8 C9 75.80(12)
C3 Fe1 C8 C9 123.97(9)
C1 Fe1 C8 C7 -15.96(14)
C6 Fe1 C8 C7 37.96(9)
C5 Fe1 C8 C7 101.1(3)
C10 Fe1 C8 C7 82.81(9)
C2 Fe1 C8 C7 -67.46(10)
C4 Fe1 C8 C7 -164.05(9)
C9 Fe1 C8 C7 120.15(13)
C3 Fe1 C8 C7 -115.88(9)
C7 C8 C9 C10 0.02(16)
Fe1 C8 C9 C10 57.47(10)
C7 C8 C9 Fe1 -57.45(10)
C1 Fe1 C9 C8 118.05(14)
C6 Fe1 C9 C8 82.45(10)
C5 Fe1 C9 C8 174.88(9)
C7 Fe1 C9 C8 37.57(9)
C10 Fe1 C9 C8 120.04(13)
C2 Fe1 C9 C8 -21.4(2)
C4 Fe1 C9 C8 -136.10(9)
C3 Fe1 C9 C8 -88.07(11)
C1 Fe1 C9 C10 -1.98(17)
C6 Fe1 C9 C10 -37.58(8)
C5 Fe1 C9 C10 54.84(11)
C7 Fe1 C9 C10 -82.47(9)
C2 Fe1 C9 C10 -141.40(18)
C4 Fe1 C9 C10 103.87(9)
C8 Fe1 C9 C10 -120.04(13)
C3 Fe1 C9 C10 151.90(9)
C8 C9 C10 C6 -1.52(16)
Fe1 C9 C10 C6 56.81(10)
C8 C9 C10 Fe1 -58.34(10)
C7 C6 C10 C9 2.42(16)
C12 C6 C10 C9 -162.15(13)
Fe1 C6 C10 C9 -59.25(10)
C7 C6 C10 Fe1 61.67(10)
C12 C6 C10 Fe1 -102.91(13)
C1 Fe1 C10 C9 179.03(8)
C6 Fe1 C10 C9 120.77(12)
C5 Fe1 C10 C9 -139.02(9)
C7 Fe1 C10 C9 81.25(9)
C2 Fe1 C10 C9 156.53(12)
C4 Fe1 C10 C9 -101.35(10)
C8 Fe1 C10 C9 37.03(9)
C3 Fe1 C10 C9 -87.96(19)
C1 Fe1 C10 C6 58.26(9)
C5 Fe1 C10 C6 100.20(9)
C7 Fe1 C10 C6 -39.52(9)
C2 Fe1 C10 C6 35.75(16)
C4 Fe1 C10 C6 137.87(9)
C8 Fe1 C10 C6 -83.75(9)
C9 Fe1 C10 C6 -120.77(12)
C3 Fe1 C10 C6 151.27(16)
C2 C1 C11 C12 105.67(15)
C5 C1 C11 C12 -56.37(18)
Fe1 C1 C11 C12 24.56(14)
C7 C6 C12 C11 -56.76(19)
C10 C6 C12 C11 104.61(16)
Fe1 C6 C12 C11 24.22(15)
C1 C11 C12 C6 -31.69(16)
